data_7153320
loop_
_publ_author_name
'Fuentes de Arriba, Angel L.'
'Sim\'on, Luis'
'Raposo, C\'esar'
'Alc\'azar, Victoria'
'Sanz, Francisca'
'Mu\~niz, Francisco M'
'Mor\'an, Joaqu\'in R'

_publ_section_title
;
 Imidazolidinone intermediates in prolinamide-catalyzed aldol reactions.
;
_journal_issue 13
_journal_name_full 'Organic &amp; biomolecular chemistry'
_journal_page_first 2979
_journal_page_last 2985
_journal_paper_doi 10.1039/b926284a
_journal_volume 8
_journal_year 2010
_chemical_absolute_configuration rm
_chemical_formula_moiety 'C18 H17 N3 O3, C H2 Cl2'
_chemical_formula_sum 'C19 H19 Cl2 N3 O3'
_chemical_formula_weight 408.27
_chemical_name_systematic
;
?
;
_space_group_IT_number 4
_symmetry_cell_setting monoclinic
_symmetry_space_group_name_Hall 'P 2yb'
_symmetry_space_group_name_H-M 'P 1 21 1'
_atom_sites_solution_hydrogens geom
_atom_sites_solution_primary direct
_atom_sites_solution_secondary difmap
_audit_creation_method SHELXL-97
_cell_angle_alpha 90.00
_cell_angle_beta 98.936(3)
_cell_angle_gamma 90.00
_cell_formula_units_Z 2
_cell_length_a 9.8341(4)
_cell_length_b 8.8407(4)
_cell_length_c 11.5844(6)
_cell_measurement_reflns_used 1507
_cell_measurement_temperature 273(2)
_cell_measurement_theta_max 59.58
_cell_measurement_theta_min 3.86
_cell_volume 994.93(8)
_computing_cell_refinement 'Bruker SMART'
_computing_data_collection 'Bruker SMART'
_computing_data_reduction 'Bruker SAINT'
_computing_molecular_graphics 'Bruker SHELXTL'
_computing_publication_material 'Bruker SHELXTL'
_computing_structure_refinement 'SHELXL-97 (Sheldrick, 1997)'
_computing_structure_solution 'SHELXS-97 (Sheldrick, 1990)'
_diffrn_ambient_temperature 273(2)
_diffrn_measured_fraction_theta_full 0.958
_diffrn_measured_fraction_theta_max 0.958
_diffrn_measurement_device_type 'CCD area detector'
_diffrn_measurement_method 'phi and omega scans'
_diffrn_radiation_monochromator graphite
_diffrn_radiation_source 'fine-focus sealed tube'
_diffrn_radiation_type CuK\a
_diffrn_radiation_wavelength 1.54178
_diffrn_reflns_av_R_equivalents 0.0303
_diffrn_reflns_av_sigmaI/netI 0.0514
_diffrn_reflns_limit_h_max 11
_diffrn_reflns_limit_h_min -11
_diffrn_reflns_limit_k_max 10
_diffrn_reflns_limit_k_min -10
_diffrn_reflns_limit_l_max 7
_diffrn_reflns_limit_l_min -13
_diffrn_reflns_number 5546
_diffrn_reflns_theta_full 64.58
_diffrn_reflns_theta_max 64.58
_diffrn_reflns_theta_min 3.86
_exptl_absorpt_coefficient_mu 3.142
_exptl_absorpt_correction_type none
_exptl_crystal_colour colorless
_exptl_crystal_density_diffrn 1.363
_exptl_crystal_density_meas 0
_exptl_crystal_density_method 'not measured'
_exptl_crystal_description Prismatic
_exptl_crystal_F_000 424
_exptl_crystal_size_max 0.06
_exptl_crystal_size_mid 0.04
_exptl_crystal_size_min 0.02
_refine_diff_density_max 0.465
_refine_diff_density_min -0.267
_refine_diff_density_rms 0.048
_refine_ls_abs_structure_details 'Flack H D (1983), Acta Cryst. A39, 876-881'
_refine_ls_abs_structure_Flack 0.04(4)
_refine_ls_extinction_method none
_refine_ls_goodness_of_fit_ref 1.051
_refine_ls_hydrogen_treatment mixed
_refine_ls_matrix_type full
_refine_ls_number_parameters 252
_refine_ls_number_reflns 2820
_refine_ls_number_restraints 1
_refine_ls_restrained_S_all 1.051
_refine_ls_R_factor_all 0.0715
_refine_ls_R_factor_gt 0.0614
_refine_ls_shift/su_max 0.001
_refine_ls_shift/su_mean 0.000
_refine_ls_structure_factor_coef Fsqd
_refine_ls_weighting_details 'calc w=1/[\s^2^(Fo^2^)+(0.1124P)^2^+0.2413P] where P=(Fo^2^+2Fc^2^)/3'
_refine_ls_weighting_scheme calc
_refine_ls_wR_factor_gt 0.1745
_refine_ls_wR_factor_ref 0.1867
_reflns_number_gt 2368
_reflns_number_total 2820
_reflns_threshold_expression >2sigma(I)
_cod_data_source_file b926284a.txt
_cod_data_source_block invertida
_cod_depositor_comments
;
The following automatic conversions were performed:

'_symmetry_cell_setting' value 'Monoclinic' changed to 'monoclinic'
according to /home/saulius/struct/CIF-dictionaries/cif_core.dic
dictionary named 'cif_core.dic' version 2.4.2 from 2011-04-26.

Automatic conversion script
Id: cif_fix_values 1891 2012-01-12 08:04:46Z andrius 
;
_cod_original_sg_symbol_Hall P2yb
_cod_original_sg_symbol_H-M P2(1)
_cod_database_code 7153320

loop_
_symmetry_equiv_pos_as_xyz
'x, y, z'
'-x, y+1/2, -z'

loop_
_atom_site_label
_atom_site_type_symbol
_atom_site_fract_x
_atom_site_fract_y
_atom_site_fract_z
_atom_site_U_iso_or_equiv
_atom_site_adp_type
_atom_site_occupancy
_atom_site_symmetry_multiplicity
_atom_site_calc_flag
_atom_site_refinement_flags
O1 O 0.7568(5) 0.7230(5) 0.5453(3) 0.0931(12) Uani 1 1 d .
O2 O 0.9297(4) 0.0978(7) 1.1688(4) 0.1230(19) Uani 1 1 d .
O3 O 0.7228(4) 0.0572(6) 1.1903(3) 0.1005(13) Uani 1 1 d .
N1 N 0.7009(3) 0.5352(4) 0.6685(3) 0.0567(8) Uani 1 1 d .
N2 N 0.6269(3) 0.6825(4) 0.8131(3) 0.0550(8) Uani 1 1 d .
N3 N 0.8076(4) 0.1193(5) 1.1416(3) 0.0698(10) Uani 1 1 d .
C1 C 0.7083(5) 0.6816(5) 0.6309(3) 0.0639(11) Uani 1 1 d .
C2 C 0.6439(5) 0.7807(5) 0.7136(3) 0.0620(10) Uani 1 1 d .
C3 C 0.7324(6) 0.9159(6) 0.7638(4) 0.0853(15) Uani 1 1 d .
H3A H 0.8180 0.9201 0.7321 0.102 Uiso 1 1 calc R
H3B H 0.6834 1.0106 0.7471 0.102 Uiso 1 1 calc R
C4 C 0.7586(6) 0.8845(7) 0.8931(5) 0.0874(15) Uani 1 1 d .
H4A H 0.8505 0.9166 0.9270 0.105 Uiso 1 1 calc R
H4B H 0.6923 0.9374 0.9323 0.105 Uiso 1 1 calc R
C5 C 0.7437(5) 0.7194(5) 0.9043(4) 0.0680(11) Uani 1 1 d .
H5A H 0.8265 0.6672 0.8907 0.082 Uiso 1 1 calc R
H5B H 0.7239 0.6926 0.9811 0.082 Uiso 1 1 calc R
C6 C 0.6218(4) 0.5280(5) 0.7673(3) 0.0506(8) Uani 1 1 d .
C7 C 0.6732(4) 0.4123(5) 0.8596(3) 0.0517(8) Uani 1 1 d .
C8 C 0.5831(4) 0.3657(5) 0.9340(4) 0.0589(10) Uani 1 1 d .
H8 H 0.4925 0.3995 0.9213 0.071 Uiso 1 1 calc R
C9 C 0.6270(4) 0.2694(5) 1.0268(3) 0.0609(10) Uani 1 1 d .
H9 H 0.5668 0.2379 1.0764 0.073 Uiso 1 1 calc R
C10 C 0.7600(4) 0.2223(5) 1.0433(3) 0.0539(9) Uani 1 1 d .
C11 C 0.8522(4) 0.2643(5) 0.9707(3) 0.0577(9) Uani 1 1 d .
H11 H 0.9426 0.2299 0.9844 0.069 Uiso 1 1 calc R
C12 C 0.8078(4) 0.3581(5) 0.8777(3) 0.0559(9) Uani 1 1 d .
H12 H 0.8679 0.3854 0.8268 0.067 Uiso 1 1 calc R
C13 C 0.7269(5) 0.4057(5) 0.6015(3) 0.0616(10) Uani 1 1 d .
C14 C 0.6308(6) 0.2909(6) 0.5801(4) 0.0778(13) Uani 1 1 d .
H14 H 0.5473 0.2984 0.6080 0.093 Uiso 1 1 calc R
C15 C 0.6592(8) 0.1644(7) 0.5169(5) 0.101(2) Uani 1 1 d .
H15 H 0.5955 0.0862 0.5031 0.121 Uiso 1 1 calc R
C16 C 0.7853(11) 0.1559(10) 0.4741(5) 0.116(3) Uani 1 1 d .
H16 H 0.8049 0.0720 0.4312 0.139 Uiso 1 1 calc R
C17 C 0.8782(8) 0.2697(10) 0.4953(5) 0.107(2) Uani 1 1 d .
H17 H 0.9607 0.2638 0.4657 0.129 Uiso 1 1 calc R
C18 C 0.8518(6) 0.3941(7) 0.5600(4) 0.0862(15) Uani 1 1 d .
H18 H 0.9175 0.4701 0.5759 0.103 Uiso 1 1 calc R
C19 C 0.7907(8) 0.6517(16) 0.2873(6) 0.144(4) Uani 1 1 d .
H19A H 0.8138 0.6312 0.3703 0.173 Uiso 1 1 calc R
H19B H 0.7921 0.7605 0.2767 0.173 Uiso 1 1 calc R
Cl1 Cl 0.6297(2) 0.5868(6) 0.2393(2) 0.1790(14) Uani 1 1 d .
Cl2 Cl 0.9120(2) 0.5725(5) 0.2172(2) 0.1740(14) Uani 1 1 d .
H2 H 0.544(5) 0.797(6) 0.670(4) 0.074(13) Uiso 1 1 d .
H6 H 0.532(5) 0.505(5) 0.741(3) 0.047(9) Uiso 1 1 d .

loop_
_atom_site_aniso_label
_atom_site_aniso_U_11
_atom_site_aniso_U_22
_atom_site_aniso_U_33
_atom_site_aniso_U_23
_atom_site_aniso_U_13
_atom_site_aniso_U_12
O1 0.138(3) 0.080(2) 0.0736(19) 0.0122(17) 0.055(2) -0.003(2)
O2 0.079(2) 0.161(5) 0.131(3) 0.072(3) 0.023(2) 0.031(3)
O3 0.092(2) 0.121(4) 0.091(2) 0.035(2) 0.021(2) -0.003(2)
N1 0.0663(19) 0.0554(19) 0.0529(15) -0.0034(15) 0.0238(14) -0.0016(16)
N2 0.0584(18) 0.0532(19) 0.0562(16) -0.0033(13) 0.0178(13) 0.0014(14)
N3 0.071(2) 0.078(3) 0.063(2) 0.0113(18) 0.0192(17) 0.010(2)
C1 0.076(3) 0.066(3) 0.053(2) 0.0040(18) 0.0212(18) -0.003(2)
C2 0.079(3) 0.054(2) 0.0557(19) 0.0039(18) 0.0170(19) 0.001(2)
C3 0.112(4) 0.061(3) 0.088(3) -0.008(3) 0.030(3) -0.017(3)
C4 0.096(4) 0.070(3) 0.094(3) -0.013(3) 0.007(3) -0.007(3)
C5 0.075(3) 0.066(3) 0.061(2) -0.0074(19) 0.0069(19) 0.000(2)
C6 0.048(2) 0.056(2) 0.0506(18) -0.0035(16) 0.0162(15) -0.0050(17)
C7 0.0497(19) 0.056(2) 0.0520(17) -0.0062(17) 0.0171(14) -0.0062(17)
C8 0.0483(19) 0.064(2) 0.068(2) 0.0023(19) 0.0210(16) -0.0020(18)
C9 0.063(2) 0.063(2) 0.062(2) 0.0021(18) 0.0258(17) -0.0036(19)
C10 0.056(2) 0.055(2) 0.0523(17) 0.0007(16) 0.0139(15) 0.0014(16)
C11 0.052(2) 0.058(2) 0.066(2) 0.0014(18) 0.0187(16) 0.0029(18)
C12 0.0493(19) 0.065(2) 0.0572(19) 0.0023(17) 0.0213(15) -0.0043(17)
C13 0.081(3) 0.063(3) 0.0436(17) -0.0029(18) 0.0178(16) 0.010(2)
C14 0.102(4) 0.067(3) 0.061(2) -0.008(2) 0.003(2) 0.005(3)
C15 0.149(6) 0.069(3) 0.076(3) -0.012(3) -0.011(3) 0.007(4)
C16 0.175(8) 0.102(5) 0.071(3) -0.017(3) 0.019(4) 0.049(6)
C17 0.130(5) 0.110(5) 0.090(3) -0.004(4) 0.046(4) 0.040(5)
C18 0.091(3) 0.099(4) 0.078(3) 0.001(3) 0.040(2) 0.022(3)
C19 0.113(5) 0.227(12) 0.096(4) -0.031(6) 0.029(4) 0.020(6)
Cl1 0.1038(13) 0.269(4) 0.167(2) -0.050(2) 0.0291(13) -0.0025(19)
Cl2 0.1108(14) 0.282(4) 0.1375(16) -0.035(2) 0.0443(12) 0.0270(19)

loop_
_atom_type_symbol
_atom_type_description
_atom_type_scat_dispersion_real
_atom_type_scat_dispersion_imag
_atom_type_scat_source
C C 0.0181 0.0091 'International Tables Vol C Tables 4.2.6.8 and 6.1.1.4'
H H 0.0000 0.0000 'International Tables Vol C Tables 4.2.6.8 and 6.1.1.4'
N N 0.0311 0.0180 'International Tables Vol C Tables 4.2.6.8 and 6.1.1.4'
O O 0.0492 0.0322 'International Tables Vol C Tables 4.2.6.8 and 6.1.1.4'
Cl Cl 0.3639 0.7018 'International Tables Vol C Tables 4.2.6.8 and 6.1.1.4'

loop_
_geom_angle_atom_site_label_1
_geom_angle_atom_site_label_2
_geom_angle_atom_site_label_3
_geom_angle
C1 N1 C13 124.2(3)
C1 N1 C6 110.2(3)
C13 N1 C6 123.0(3)
C6 N2 C5 116.5(3)
C6 N2 C2 105.6(3)
C5 N2 C2 105.1(3)
O2 N3 O3 122.4(4)
O2 N3 C10 118.9(4)
O3 N3 C10 118.7(4)
O1 C1 N1 126.0(4)
O1 C1 C2 126.6(4)
N1 C1 C2 107.4(3)
N2 C2 C1 105.3(4)
N2 C2 C3 106.8(3)
C1 C2 C3 115.0(4)
N2 C2 H2 104(3)
C1 C2 H2 103(3)
C3 C2 H2 121(3)
C4 C3 C2 103.4(4)
C4 C3 H3A 111.1
C2 C3 H3A 111.1
C4 C3 H3B 111.1
C2 C3 H3B 111.1
H3A C3 H3B 109.0
C5 C4 C3 105.4(4)
C5 C4 H4A 110.7
C3 C4 H4A 110.7
C5 C4 H4B 110.7
C3 C4 H4B 110.7
H4A C4 H4B 108.8
N2 C5 C4 103.5(4)
N2 C5 H5A 111.1
C4 C5 H5A 111.1
N2 C5 H5B 111.1
C4 C5 H5B 111.1
H5A C5 H5B 109.0
N2 C6 N1 104.3(3)
N2 C6 C7 112.8(3)
N1 C6 C7 114.7(3)
N2 C6 H6 108(3)
N1 C6 H6 110(2)
C7 C6 H6 107(3)
C8 C7 C12 119.1(4)
C8 C7 C6 117.7(3)
C12 C7 C6 123.1(3)
C9 C8 C7 120.7(4)
C9 C8 H8 119.6
C7 C8 H8 119.6
C10 C9 C8 118.3(3)
C10 C9 H9 120.8
C8 C9 H9 120.8
C9 C10 C11 122.8(4)
C9 C10 N3 118.8(3)
C11 C10 N3 118.4(3)
C12 C11 C10 118.7(3)
C12 C11 H11 120.6
C10 C11 H11 120.6
C11 C12 C7 120.3(3)
C11 C12 H12 119.9
C7 C12 H12 119.9
C14 C13 C18 120.0(5)
C14 C13 N1 120.7(4)
C18 C13 N1 119.3(5)
C13 C14 C15 119.9(6)
C13 C14 H14 120.1
C15 C14 H14 120.1
C14 C15 C16 119.3(7)
C14 C15 H15 120.4
C16 C15 H15 120.4
C17 C16 C15 120.2(6)
C17 C16 H16 119.9
C15 C16 H16 119.9
C16 C17 C18 120.8(7)
C16 C17 H17 119.6
C18 C17 H17 119.6
C17 C18 C13 119.9(7)
C17 C18 H18 120.1
C13 C18 H18 120.1
Cl1 C19 Cl2 113.2(6)
Cl1 C19 H19A 108.9
Cl2 C19 H19A 108.9
Cl1 C19 H19B 108.9
Cl2 C19 H19B 108.9
H19A C19 H19B 107.8

loop_
_geom_bond_atom_site_label_1
_geom_bond_atom_site_label_2
_geom_bond_distance
O1 C1 1.222(5)
O2 N3 1.208(5)
O3 N3 1.209(5)
N1 C1 1.370(6)
N1 C13 1.428(6)
N1 C6 1.482(5)
N2 C6 1.463(5)
N2 C5 1.471(6)
N2 C2 1.473(6)
N3 C10 1.476(6)
C1 C2 1.508(6)
C2 C3 1.539(7)
C2 H2 1.04(5)
C3 C4 1.506(8)
C3 H3A 0.9700
C3 H3B 0.9700
C4 C5 1.475(8)
C4 H4A 0.9700
C4 H4B 0.9700
C5 H5A 0.9700
C5 H5B 0.9700
C6 C7 1.509(6)
C6 H6 0.91(4)
C7 C8 1.391(5)
C7 C12 1.393(6)
C8 C9 1.386(6)
C8 H8 0.9300
C9 C10 1.358(6)
C9 H9 0.9300
C10 C11 1.380(6)
C11 C12 1.375(6)
C11 H11 0.9300
C12 H12 0.9300
C13 C14 1.383(7)
C13 C18 1.391(7)
C14 C15 1.388(8)
C14 H14 0.9300
C15 C16 1.407(12)
C15 H15 0.9300
C16 C17 1.355(12)
C16 H16 0.9300
C17 C18 1.378(10)
C17 H17 0.9300
C18 H18 0.9300
C19 Cl1 1.695(10)
C19 Cl2 1.695(8)
C19 H19A 0.9700
C19 H19B 0.9700
